data_7120873
loop_
_publ_author_name
'LaFortune, James H. W.'
'Bayne, Julia M.'
'Johnstone, Timothy C.'
'Fan, Louie'
'Stephan, Douglas W.'

_publ_section_title
;
 Catalytic double hydroarylation of alkynes to 9,9-disubstituted
 9,10-dihydroacridine derivatives by an electrophilic phenoxyphosphonium
 dication
;
_journal_name_full 'Chemical Communications'
_journal_paper_doi 10.1039/C7CC08037A
_journal_year 2017
_chemical_formula_sum 'C23 H22 Br N'
_chemical_formula_weight 392.32
_space_group_crystal_system orthorhombic
_space_group_IT_number 45
_space_group_name_Hall 'I 2 -2c'
_space_group_name_H-M_alt 'I b a 2'
_symmetry_space_group_name_Hall 'I 2 -2c'
_symmetry_space_group_name_H-M 'I b a 2'
_atom_sites_solution_hydrogens geom
_audit_creation_method SHELXL-2014/7
_audit_update_record
;
2017-10-17 deposited with the CCDC.
2017-11-10 downloaded from the CCDC.
;
_cell_angle_alpha 90
_cell_angle_beta 90
_cell_angle_gamma 90
_cell_formula_units_Z 8
_cell_length_a 20.530(13)
_cell_length_b 25.541(14)
_cell_length_c 7.450(4)
_cell_measurement_reflns_used 5456
_cell_measurement_temperature 150(2)
_cell_measurement_theta_max 24.29
_cell_measurement_theta_min 2.54
_cell_volume 3906(4)
_computing_cell_refinement 'Bruker SAINT'
_computing_data_collection 'Bruker APEX2'
_computing_data_reduction 'Bruker SAINT'
_computing_molecular_graphics 'Bruker SHELXTL'
_computing_publication_material 'Bruker SHELXTL'
_computing_structure_refinement 'SHELXS-97 (Sheldrick, 2008)'
_computing_structure_solution 'SHELXS-97 (Sheldrick, 2008)'
_diffrn_ambient_temperature 150(2)
_diffrn_measured_fraction_theta_full 0.999
_diffrn_measured_fraction_theta_max 0.995
_diffrn_measurement_device_type 'Bruker APEX-II CCD'
_diffrn_measurement_method '\f and \w scans'
_diffrn_radiation_type MoK\a
_diffrn_radiation_wavelength 0.71073
_diffrn_reflns_av_R_equivalents 0.1183
_diffrn_reflns_av_unetI/netI 0.0889
_diffrn_reflns_Laue_measured_fraction_full 0.999
_diffrn_reflns_Laue_measured_fraction_max 0.995
_diffrn_reflns_limit_h_max 25
_diffrn_reflns_limit_h_min -25
_diffrn_reflns_limit_k_max 32
_diffrn_reflns_limit_k_min -32
_diffrn_reflns_limit_l_max 9
_diffrn_reflns_limit_l_min -9
_diffrn_reflns_number 27208
_diffrn_reflns_point_group_measured_fraction_full 0.999
_diffrn_reflns_point_group_measured_fraction_max 0.995
_diffrn_reflns_theta_full 25.242
_diffrn_reflns_theta_max 26.828
_diffrn_reflns_theta_min 1.595
_exptl_absorpt_coefficient_mu 2.109
_exptl_absorpt_correction_type none
_exptl_crystal_colour colourless
_exptl_crystal_density_diffrn 1.334
_exptl_crystal_description SHARD
_exptl_crystal_F_000 1616
_exptl_crystal_size_max 1.000
_exptl_crystal_size_mid 0.200
_exptl_crystal_size_min 0.200
_refine_diff_density_max 0.427
_refine_diff_density_min -0.253
_refine_diff_density_rms 0.063
_refine_ls_abs_structure_details
;
 Refined as an inversion twin.
;
_refine_ls_abs_structure_Flack 0.192(17)
_refine_ls_extinction_method none
_refine_ls_goodness_of_fit_ref 1.011
_refine_ls_hydrogen_treatment constr
_refine_ls_matrix_type full
_refine_ls_number_parameters 231
_refine_ls_number_reflns 3953
_refine_ls_number_restraints 1
_refine_ls_restrained_S_all 1.011
_refine_ls_R_factor_all 0.0827
_refine_ls_R_factor_gt 0.0325
_refine_ls_shift/su_max 0.001
_refine_ls_shift/su_mean 0.000
_refine_ls_structure_factor_coef Fsqd
_refine_ls_weighting_details 'w=1/[\s^2^(Fo^2^)+(0.0468P)^2^] where P=(Fo^2^+2Fc^2^)/3'
_refine_ls_weighting_scheme calc
_refine_ls_wR_factor_gt 0.0706
_refine_ls_wR_factor_ref 0.0989
_reflns_Friedel_coverage 0.849
_reflns_Friedel_fraction_full 1.000
_reflns_Friedel_fraction_max 0.996
_reflns_number_gt 2843
_reflns_number_total 3953
_reflns_threshold_expression 'I > 2\s(I)'
_cod_data_source_file c7cc08037a2.cif
_cod_data_source_block JL023_iba2
_cod_database_code 7120873
_shelx_shelxl_version_number 2014/7
_shelx_space_group_comment
;
The symmetry employed for this shelxl refinement is uniquely defined
by the following loop, which should always be used as a source of
symmetry information in preference to the above space-group names.
They are only intended as comments.
;
_shelx_estimated_absorpt_t_min 0.227
_shelx_estimated_absorpt_t_max 0.678

loop_
_space_group_symop_operation_xyz
'x, y, z'
'-x, -y, z'
'x+1/2, -y+1/2, z'
'-x+1/2, y+1/2, z'
'x+1/2, y+1/2, z+1/2'
'-x+1/2, -y+1/2, z+1/2'
'x+1, -y+1, z+1/2'
'-x+1, y+1, z+1/2'

loop_
_atom_site_label
_atom_site_type_symbol
_atom_site_fract_x
_atom_site_fract_y
_atom_site_fract_z
_atom_site_U_iso_or_equiv
_atom_site_adp_type
_atom_site_occupancy
_atom_site_site_symmetry_order
_atom_site_calc_flag
_atom_site_refinement_flags_posn
_atom_site_refinement_flags_adp
N1 N 0.3266(2) 0.34035(18) 0.0416(6) 0.0304(11) Uani 1 1 d . .
C1 C 0.3740(3) 0.3180(3) -0.0820(9) 0.0498(18) Uani 1 1 d . .
H1A H 0.4092 0.3433 -0.1023 0.075 Uiso 1 1 calc R U
H1B H 0.3527 0.3100 -0.1963 0.075 Uiso 1 1 calc R U
H1C H 0.3921 0.2859 -0.0304 0.075 Uiso 1 1 calc R U
C2 C 0.2631(2) 0.3191(2) 0.0456(7) 0.0268(11) Uani 1 1 d . .
C3 C 0.2465(3) 0.2733(2) -0.0495(7) 0.0313(13) Uani 1 1 d . .
H3A H 0.2789 0.2556 -0.1176 0.038 Uiso 1 1 calc R U
C4 C 0.1835(3) 0.2537(2) -0.0448(7) 0.0332(13) Uani 1 1 d . .
H4A H 0.1734 0.2228 -0.1100 0.040 Uiso 1 1 calc R U
C5 C 0.1346(3) 0.2784(2) 0.0532(7) 0.0284(12) Uani 1 1 d . .
C6 C 0.1515(2) 0.3233(2) 0.1489(7) 0.0239(11) Uani 1 1 d . .
H6A H 0.1189 0.3405 0.2173 0.029 Uiso 1 1 calc R U
C7 C 0.2148(2) 0.34408(19) 0.1480(7) 0.0212(11) Uani 1 1 d . .
C8 C 0.0646(3) 0.2583(2) 0.0527(8) 0.0399(15) Uani 1 1 d . .
H8A H 0.0638 0.2223 0.0074 0.060 Uiso 1 1 calc R U
H8B H 0.0379 0.2806 -0.0249 0.060 Uiso 1 1 calc R U
H8C H 0.0472 0.2591 0.1752 0.060 Uiso 1 1 calc R U
C9 C 0.3488(2) 0.3689(2) 0.1924(7) 0.0284(12) Uani 1 1 d . .
C10 C 0.4148(2) 0.3712(2) 0.2408(8) 0.0349(14) Uani 1 1 d . .
H10A H 0.4462 0.3524 0.1727 0.042 Uiso 1 1 calc R U
C11 C 0.4347(2) 0.4005(2) 0.3861(13) 0.0405(14) Uani 1 1 d . .
H11A H 0.4798 0.4022 0.4140 0.049 Uiso 1 1 calc R U
C12 C 0.3903(3) 0.4280(2) 0.4941(8) 0.0365(14) Uani 1 1 d . .
C13 C 0.3240(3) 0.4239(2) 0.4471(8) 0.0318(13) Uani 1 1 d . .
H13A H 0.2926 0.4413 0.5190 0.038 Uiso 1 1 calc R U
C14 C 0.3029(2) 0.3953(2) 0.2996(7) 0.0245(12) Uani 1 1 d . .
C15 C 0.4110(3) 0.4609(3) 0.6539(10) 0.0571(19) Uani 1 1 d . .
H15A H 0.3980 0.4974 0.6342 0.086 Uiso 1 1 calc R U
H15B H 0.4584 0.4590 0.6677 0.086 Uiso 1 1 calc R U
H15C H 0.3899 0.4476 0.7628 0.086 Uiso 1 1 calc R U
C16 C 0.2313(2) 0.3966(2) 0.2402(7) 0.0226(11) Uani 1 1 d . .
C17 C 0.2245(2) 0.4413(2) 0.0988(7) 0.0294(12) Uani 1 1 d . .
H17A H 0.2375 0.4747 0.1530 0.044 Uiso 1 1 calc R U
H17B H 0.1790 0.4436 0.0591 0.044 Uiso 1 1 calc R U
H17C H 0.2525 0.4338 -0.0044 0.044 Uiso 1 1 calc R U
C18 C 0.1867(2) 0.40475(17) 0.4015(8) 0.0209(11) Uani 1 1 d . .
C19 C 0.1426(2) 0.44650(19) 0.4161(7) 0.0245(12) Uani 1 1 d . .
H19A H 0.1416 0.4728 0.3260 0.029 Uiso 1 1 calc R U
C20 C 0.1002(2) 0.4497(2) 0.5612(7) 0.0263(12) Uani 1 1 d . .
H20A H 0.0710 0.4783 0.5714 0.032 Uiso 1 1 calc R U
C21 C 0.1009(2) 0.4110(2) 0.6904(7) 0.0266(12) Uani 1 1 d . .
C22 C 0.1459(3) 0.3693(2) 0.6826(7) 0.0297(12) Uani 1 1 d . .
H22A H 0.1472 0.3435 0.7741 0.036 Uiso 1 1 calc R U
C23 C 0.1880(2) 0.3671(2) 0.5386(7) 0.0278(12) Uani 1 1 d . .
H23A H 0.2187 0.3394 0.5320 0.033 Uiso 1 1 calc R U
Br1 Br 0.03858(2) 0.41312(2) 0.87885(12) 0.04188(19) Uani 1 1 d . .

loop_
_atom_site_aniso_label
_atom_site_aniso_U_11
_atom_site_aniso_U_22
_atom_site_aniso_U_33
_atom_site_aniso_U_23
_atom_site_aniso_U_13
_atom_site_aniso_U_12
N1 0.030(2) 0.032(3) 0.029(3) -0.003(2) 0.009(2) 0.0004(19)
C1 0.047(3) 0.056(4) 0.047(5) -0.012(3) 0.022(3) -0.001(3)
C2 0.035(3) 0.026(3) 0.019(3) 0.002(2) 0.004(2) 0.000(2)
C3 0.043(3) 0.026(3) 0.025(3) -0.002(2) 0.004(2) 0.003(2)
C4 0.052(3) 0.023(3) 0.025(3) -0.003(3) -0.005(3) -0.002(2)
C5 0.039(3) 0.025(3) 0.022(3) 0.002(2) -0.006(2) -0.004(2)
C6 0.031(3) 0.026(3) 0.014(2) 0.004(2) 0.000(2) 0.002(2)
C7 0.031(3) 0.019(3) 0.013(2) 0.002(2) 0.001(2) 0.002(2)
C8 0.043(3) 0.038(4) 0.039(4) -0.004(3) -0.010(3) -0.010(3)
C9 0.029(3) 0.026(3) 0.030(3) 0.004(3) 0.007(2) 0.001(2)
C10 0.028(3) 0.034(3) 0.043(4) 0.010(3) 0.006(3) 0.003(2)
C11 0.024(2) 0.041(3) 0.056(4) 0.015(4) -0.005(4) 0.001(2)
C12 0.035(3) 0.033(3) 0.042(3) 0.003(3) -0.012(3) -0.005(3)
C13 0.029(3) 0.032(3) 0.035(3) -0.003(3) -0.004(2) 0.008(2)
C14 0.027(3) 0.020(2) 0.027(3) 0.003(2) 0.002(2) 0.000(2)
C15 0.040(3) 0.066(5) 0.065(5) -0.014(4) -0.020(3) 0.001(3)
C16 0.030(3) 0.020(3) 0.018(3) 0.000(2) -0.002(2) 0.002(2)
C17 0.037(3) 0.027(3) 0.025(3) 0.001(2) -0.003(2) 0.001(2)
C18 0.0229(19) 0.021(2) 0.019(3) -0.005(2) -0.002(2) 0.0007(16)
C19 0.022(2) 0.023(3) 0.028(3) -0.007(2) -0.011(2) 0.0005(17)
C20 0.020(2) 0.025(3) 0.034(3) -0.010(3) -0.006(2) 0.004(2)
C21 0.020(2) 0.036(3) 0.024(3) -0.007(3) -0.002(2) -0.001(2)
C22 0.038(3) 0.031(3) 0.020(3) 0.000(2) -0.003(2) 0.006(2)
C23 0.033(3) 0.029(3) 0.022(3) 0.000(2) -0.002(2) 0.011(2)
Br1 0.0350(3) 0.0517(3) 0.0390(3) -0.0101(4) 0.0129(3) 0.0046(2)

loop_
_atom_type_symbol
_atom_type_description
_atom_type_scat_dispersion_real
_atom_type_scat_dispersion_imag
_atom_type_scat_source
C C 0.0033 0.0016 'International Tables Vol C Tables 4.2.6.8 and 6.1.1.4'
H H 0.0000 0.0000 'International Tables Vol C Tables 4.2.6.8 and 6.1.1.4'
N N 0.0061 0.0033 'International Tables Vol C Tables 4.2.6.8 and 6.1.1.4'
Br Br -0.2901 2.4595 'International Tables Vol C Tables 4.2.6.8 and 6.1.1.4'

loop_
_geom_angle_atom_site_label_1
_geom_angle_atom_site_label_2
_geom_angle_atom_site_label_3
_geom_angle
C9 N1 C2 118.6(4)
C9 N1 C1 119.3(4)
C2 N1 C1 118.7(5)
C7 C2 C3 118.7(5)
C7 C2 N1 119.2(5)
C3 C2 N1 122.1(5)
C4 C3 C2 120.8(5)
C3 C4 C5 121.5(5)
C4 C5 C6 117.5(5)
C4 C5 C8 121.7(5)
C6 C5 C8 120.8(5)
C5 C6 C7 122.6(5)
C6 C7 C2 118.9(5)
C6 C7 C16 122.0(4)
C2 C7 C16 118.8(4)
C10 C9 C14 118.7(5)
C10 C9 N1 122.4(5)
C14 C9 N1 118.8(5)
C11 C10 C9 120.7(5)
C10 C11 C12 122.0(5)
C11 C12 C13 116.6(5)
C11 C12 C15 123.0(6)
C13 C12 C15 120.4(6)
C14 C13 C12 122.5(5)
C13 C14 C9 119.5(5)
C13 C14 C16 121.1(5)
C9 C14 C16 119.2(5)
C18 C16 C14 110.5(4)
C18 C16 C7 109.7(4)
C14 C16 C7 108.6(4)
C18 C16 C17 112.2(4)
C14 C16 C17 107.3(4)
C7 C16 C17 108.4(4)
C23 C18 C19 118.4(5)
C23 C18 C16 118.0(4)
C19 C18 C16 123.5(5)
C20 C19 C18 120.6(5)
C21 C20 C19 119.7(5)
C20 C21 C22 121.2(5)
C20 C21 Br1 119.3(4)
C22 C21 Br1 119.5(4)
C23 C22 C21 118.3(5)
C22 C23 C18 121.8(5)

loop_
_geom_bond_atom_site_label_1
_geom_bond_atom_site_label_2
_geom_bond_distance
N1 C9 1.414(7)
N1 C2 1.413(7)
N1 C1 1.456(7)
C2 C7 1.405(7)
C2 C3 1.409(7)
C3 C4 1.389(8)
C4 C5 1.391(8)
C5 C6 1.394(7)
C5 C8 1.526(7)
C6 C7 1.404(6)
C7 C16 1.545(7)
C9 C10 1.404(7)
C9 C14 1.408(7)
C10 C11 1.378(10)
C11 C12 1.403(9)
C12 C13 1.408(8)
C12 C15 1.518(9)
C13 C14 1.388(7)
C14 C16 1.535(7)
C16 C18 1.525(7)
C16 C17 1.559(7)
C18 C23 1.402(7)
C18 C19 1.404(6)
C19 C20 1.390(7)
C20 C21 1.379(7)
C21 C22 1.411(7)
C21 Br1 1.900(5)
C22 C23 1.379(7)
